data_4500190
loop_
_publ_author_name
'Chen, Shui-Sheng'
'Lv, Gao-Chao'
'Fan, Jian'
'Okamura, Taka-aki'
'Chen, Min'
'Sun, Wei-Yin'

_publ_section_title
;
 Entangled Coordination Frameworks with 1,4-Di(1H-imidazol-4-yl)benzene
;
_journal_issue 4
_journal_name_full 'Crystal Growth &amp; Design'
_journal_page_first 1082
_journal_paper_doi 10.1021/cg1012439
_journal_volume 11
_journal_year 2011
_chemical_formula_sum 'C26 H22 Co N8 O4'
_chemical_formula_weight 569.45
_chemical_name_systematic
; 
 ? 
;
_space_group_IT_number 14
_symmetry_cell_setting monoclinic
_symmetry_space_group_name_Hall '-P 2ybc'
_symmetry_space_group_name_H-M 'P 1 21/c 1'
_atom_sites_solution_hydrogens geom
_atom_sites_solution_primary direct
_atom_sites_solution_secondary difmap
_audit_creation_method SHELXL-97
_cell_angle_alpha 90.00
_cell_angle_beta 101.169(3)
_cell_angle_gamma 90.00
_cell_formula_units_Z 2
_cell_length_a 7.3056(12)
_cell_length_b 11.9291(19)
_cell_length_c 13.974(2)
_cell_measurement_reflns_used 2417
_cell_measurement_temperature 293(2)
_cell_measurement_theta_max 27.321
_cell_measurement_theta_min 2.263
_cell_volume 1194.8(3)
_computing_cell_refinement SMART
_computing_data_collection 'SMART (Bruker, 2000)'
_computing_data_reduction 'SAINT (Bruker, 2000)'
_computing_molecular_graphics SHELXTL
_computing_publication_material SHELXTL
_computing_structure_refinement SHELXTL
_computing_structure_solution 'SHELXTL (Bruker, 2000)'
_diffrn_ambient_temperature 293(2)
_diffrn_measured_fraction_theta_full 0.998
_diffrn_measured_fraction_theta_max 0.998
_diffrn_measurement_device_type 'Bruker Smart Aepex CCD'
_diffrn_measurement_method 'phi and omega scans'
_diffrn_radiation_monochromator graphite
_diffrn_radiation_source 'fine-focus sealed tube'
_diffrn_radiation_type MoK\a
_diffrn_radiation_wavelength 0.71073
_diffrn_reflns_av_R_equivalents 0.0621
_diffrn_reflns_av_sigmaI/netI 0.0547
_diffrn_reflns_limit_h_max 8
_diffrn_reflns_limit_h_min -7
_diffrn_reflns_limit_k_max 14
_diffrn_reflns_limit_k_min -13
_diffrn_reflns_limit_l_max 16
_diffrn_reflns_limit_l_min -16
_diffrn_reflns_number 5982
_diffrn_reflns_theta_full 25.40
_diffrn_reflns_theta_max 25.40
_diffrn_reflns_theta_min 2.26
_exptl_absorpt_coefficient_mu 0.772
_exptl_absorpt_correction_T_max 0.9063
_exptl_absorpt_correction_T_min 0.8610
_exptl_absorpt_correction_type multi-scan
_exptl_absorpt_process_details 'SADANS; Bruker, 2000'
_exptl_crystal_colour purple
_exptl_crystal_density_diffrn 1.583
_exptl_crystal_density_method 'not measured'
_exptl_crystal_description block
_exptl_crystal_F_000 586
_exptl_crystal_size_max 0.20
_exptl_crystal_size_mid 0.18
_exptl_crystal_size_min 0.13
_refine_diff_density_max 0.504
_refine_diff_density_min -0.267
_refine_diff_density_rms 0.061
_refine_ls_extinction_method none
_refine_ls_goodness_of_fit_ref 1.047
_refine_ls_hydrogen_treatment constr
_refine_ls_matrix_type full
_refine_ls_number_parameters 178
_refine_ls_number_reflns 2195
_refine_ls_number_restraints 0
_refine_ls_restrained_S_all 1.047
_refine_ls_R_factor_all 0.0482
_refine_ls_R_factor_gt 0.0402
_refine_ls_shift/su_max 0.000
_refine_ls_shift/su_mean 0.000
_refine_ls_structure_factor_coef Fsqd
_refine_ls_weighting_details 'calc w=1/[\s^2^(Fo^2^)+(0.0426P)^2^+0.2661P] where P=(Fo^2^+2Fc^2^)/3'
_refine_ls_weighting_scheme calc
_refine_ls_wR_factor_gt 0.0932
_refine_ls_wR_factor_ref 0.0966
_reflns_number_gt 1909
_reflns_number_total 2195
_reflns_threshold_expression >2sigma(I)
_cod_data_source_file cg1012439_si_002.cif
_cod_data_source_block 1
_cod_depositor_comments
;
The following automatic conversions were performed:

'_symmetry_cell_setting' value 'Monoclinic' changed to 'monoclinic'
according to /home/saulius/struct/CIF-dictionaries/cif_core.dic
dictionary named 'cif_core.dic' version 2.4.1 from 2010-06-29.

Automatic conversion script
Id: cif_fix_values 1715 2011-07-08 13:25:40Z adriana 
;
_cod_original_cell_volume 1194.7(3)
_cod_original_sg_symbol_H-M 'P 21/c'
_cod_database_code 4500190

loop_
_symmetry_equiv_pos_as_xyz
'x, y, z'
'-x, y+1/2, -z+1/2'
'-x, -y, -z'
'x, -y-1/2, z-1/2'

loop_
_atom_site_label
_atom_site_type_symbol
_atom_site_fract_x
_atom_site_fract_y
_atom_site_fract_z
_atom_site_U_iso_or_equiv
_atom_site_adp_type
_atom_site_occupancy
_atom_site_symmetry_multiplicity
_atom_site_calc_flag
_atom_site_refinement_flags
Co1 Co 0.0000 1.0000 0.0000 0.01930(16) Uani 1 2 d S
C1 C 0.2630(4) 0.8409(2) 0.13931(19) 0.0306(6) Uani 1 1 d .
H1 H 0.2435 0.8804 0.1938 0.037 Uiso 1 1 calc R
C2 C 0.3607(3) 0.7118(2) 0.04968(17) 0.0248(6) Uani 1 1 d .
C3 C 0.2607(4) 0.7921(2) -0.00712(18) 0.0266(6) Uani 1 1 d .
H3 H 0.2382 0.7926 -0.0749 0.032 Uiso 1 1 calc R
C4 C 0.4373(3) 0.6051(2) 0.02568(18) 0.0244(6) Uani 1 1 d .
C5 C 0.4309(4) 0.5763(2) -0.07127(19) 0.0300(6) Uani 1 1 d .
H5 H 0.3840 0.6275 -0.1200 0.036 Uiso 1 1 calc R
C6 C 0.4925(4) 0.4737(2) -0.09658(19) 0.0301(6) Uani 1 1 d .
H6 H 0.4871 0.4568 -0.1620 0.036 Uiso 1 1 calc R
C7 C -0.1999(4) 0.8869(2) 0.15229(18) 0.0314(6) Uani 1 1 d .
H7 H -0.2617 0.8370 0.1060 0.038 Uiso 1 1 calc R
C8 C -0.0910(4) 0.9656(2) 0.29409(18) 0.0254(6) Uani 1 1 d .
C9 C -0.0408(4) 1.0249(2) 0.22015(17) 0.0268(6) Uani 1 1 d .
H9 H 0.0293 1.0904 0.2284 0.032 Uiso 1 1 calc R
C10 C -0.0476(4) 0.9820(2) 0.39919(18) 0.0234(6) Uani 1 1 d .
C11 C -0.0791(3) 0.8998(2) 0.46405(17) 0.0249(6) Uani 1 1 d .
H11 H -0.1322 0.8319 0.4406 0.030 Uiso 1 1 calc R
C12 C -0.0326(4) 0.9179(2) 0.56268(17) 0.0271(6) Uani 1 1 d .
H12 H -0.0552 0.8619 0.6051 0.033 Uiso 1 1 calc R
C13 C 0.3367(4) 1.1291(2) 0.12191(19) 0.0301(6) Uani 1 1 d .
H13 H 0.4188 1.0743 0.1086 0.036 Uiso 1 1 calc R
N1 N 0.1981(3) 0.87187(17) 0.04905(14) 0.0261(5) Uani 1 1 d .
N2 N 0.3604(3) 0.74590(18) 0.14363(15) 0.0295(5) Uani 1 1 d .
H2 H 0.4137 0.7119 0.1959 0.035 Uiso 1 1 calc R
N3 N -0.1075(3) 0.97503(17) 0.13139(15) 0.0262(5) Uani 1 1 d .
N4 N -0.1945(3) 0.87742(18) 0.24883(14) 0.0304(5) Uani 1 1 d .
H4 H -0.2464 0.8256 0.2771 0.036 Uiso 1 1 calc R
O1 O 0.1754(3) 1.12593(14) 0.07419(12) 0.0312(4) Uani 1 1 d .
O2 O 0.3986(3) 1.19855(16) 0.18577(13) 0.0401(5) Uani 1 1 d .

loop_
_atom_site_aniso_label
_atom_site_aniso_U_11
_atom_site_aniso_U_22
_atom_site_aniso_U_33
_atom_site_aniso_U_23
_atom_site_aniso_U_13
_atom_site_aniso_U_12
Co1 0.0228(3) 0.0186(3) 0.0141(2) -0.00080(17) -0.00242(18) 0.0032(2)
C1 0.0341(16) 0.0279(14) 0.0268(14) -0.0052(11) -0.0017(12) 0.0068(12)
C2 0.0233(14) 0.0236(13) 0.0259(13) -0.0010(10) 0.0004(11) 0.0009(11)
C3 0.0300(15) 0.0265(14) 0.0214(13) -0.0003(11) 0.0003(11) 0.0037(11)
C4 0.0193(13) 0.0202(13) 0.0318(14) -0.0005(11) 0.0003(11) 0.0011(10)
C5 0.0327(16) 0.0269(14) 0.0277(14) 0.0059(11) -0.0006(11) 0.0076(12)
C6 0.0343(16) 0.0301(14) 0.0244(13) -0.0002(11) 0.0017(12) 0.0056(12)
C7 0.0353(16) 0.0342(15) 0.0219(13) -0.0062(11) -0.0013(11) -0.0031(13)
C8 0.0277(14) 0.0254(13) 0.0219(13) -0.0028(10) 0.0016(11) 0.0007(11)
C9 0.0331(15) 0.0259(14) 0.0204(13) -0.0020(10) 0.0029(11) -0.0001(11)
C10 0.0228(13) 0.0263(14) 0.0206(12) -0.0011(10) 0.0030(10) 0.0021(11)
C11 0.0262(15) 0.0227(13) 0.0243(13) -0.0040(10) 0.0014(11) -0.0024(11)
C12 0.0301(15) 0.0299(14) 0.0210(13) 0.0046(11) 0.0040(11) 0.0009(12)
C13 0.0316(16) 0.0270(14) 0.0306(14) -0.0025(12) 0.0033(12) 0.0016(12)
N1 0.0306(13) 0.0237(11) 0.0215(11) -0.0002(9) -0.0009(9) 0.0059(10)
N2 0.0331(13) 0.0270(12) 0.0235(11) 0.0027(9) -0.0068(9) 0.0094(10)
N3 0.0302(12) 0.0270(12) 0.0202(11) -0.0008(9) 0.0020(9) 0.0017(10)
N4 0.0376(14) 0.0347(13) 0.0180(11) 0.0014(9) 0.0030(9) -0.0067(11)
O1 0.0319(11) 0.0287(10) 0.0281(10) -0.0031(8) -0.0062(8) -0.0027(8)
O2 0.0413(12) 0.0395(12) 0.0320(11) -0.0113(9) -0.0115(9) -0.0007(9)

loop_
_atom_type_symbol
_atom_type_description
_atom_type_scat_dispersion_real
_atom_type_scat_dispersion_imag
_atom_type_scat_source
C C 0.0033 0.0016 'International Tables Vol C Tables 4.2.6.8 and 6.1.1.4'
H H 0.0000 0.0000 'International Tables Vol C Tables 4.2.6.8 and 6.1.1.4'
N N 0.0061 0.0033 'International Tables Vol C Tables 4.2.6.8 and 6.1.1.4'
O O 0.0106 0.0060 'International Tables Vol C Tables 4.2.6.8 and 6.1.1.4'
Co Co 0.3494 0.9721 'International Tables Vol C Tables 4.2.6.8 and 6.1.1.4'

loop_
_geom_angle_atom_site_label_1
_geom_angle_atom_site_label_2
_geom_angle_atom_site_label_3
_geom_angle
_geom_angle_site_symmetry_1
_geom_angle_site_symmetry_3
O1 Co1 O1 180.0 . 3_575
O1 Co1 N1 87.55(8) . 3_575
O1 Co1 N1 92.45(8) 3_575 3_575
O1 Co1 N1 92.45(8) . .
O1 Co1 N1 87.55(8) 3_575 .
N1 Co1 N1 180.0 3_575 .
O1 Co1 N3 88.09(7) . .
O1 Co1 N3 91.91(8) 3_575 .
N1 Co1 N3 92.09(8) 3_575 .
N1 Co1 N3 87.91(8) . .
O1 Co1 N3 91.91(8) . 3_575
O1 Co1 N3 88.09(7) 3_575 3_575
N1 Co1 N3 87.91(8) 3_575 3_575
N1 Co1 N3 92.09(8) . 3_575
N3 Co1 N3 180.000(1) . 3_575
N1 C1 N2 112.0(2) . .
N1 C1 H1 124.0 . .
N2 C1 H1 124.0 . .
C3 C2 N2 104.4(2) . .
C3 C2 C4 131.8(2) . .
N2 C2 C4 123.4(2) . .
C2 C3 N1 110.9(2) . .
C2 C3 H3 124.6 . .
N1 C3 H3 124.6 . .
C5 C4 C6 117.7(2) . 3_665
C5 C4 C2 120.0(2) . .
C6 C4 C2 122.2(2) 3_665 .
C6 C5 C4 121.4(2) . .
C6 C5 H5 119.3 . .
C4 C5 H5 119.3 . .
C5 C6 C4 120.9(2) . 3_665
C5 C6 H6 119.6 . .
C4 C6 H6 119.6 3_665 .
N3 C7 N4 111.9(2) . .
N3 C7 H7 124.0 . .
N4 C7 H7 124.0 . .
C9 C8 N4 104.7(2) . .
C9 C8 C10 131.2(2) . .
N4 C8 C10 124.1(2) . .
C8 C9 N3 111.1(2) . .
C8 C9 H9 124.5 . .
N3 C9 H9 124.5 . .
C11 C10 C12 117.9(2) . 3_576
C11 C10 C8 122.3(2) . .
C12 C10 C8 119.7(2) 3_576 .
C12 C11 C10 120.4(2) . .
C12 C11 H11 119.8 . .
C10 C11 H11 119.8 . .
C11 C12 C10 121.7(2) . 3_576
C11 C12 H12 119.2 . .
C10 C12 H12 119.2 3_576 .
O1 C13 O2 125.9(3) . .
O1 C13 H13 117.1 . .
O2 C13 H13 117.1 . .
C1 N1 C3 104.9(2) . .
C1 N1 Co1 127.59(17) . .
C3 N1 Co1 126.74(16) . .
C1 N2 C2 107.9(2) . .
C1 N2 H2 126.0 . .
C2 N2 H2 126.0 . .
C7 N3 C9 104.6(2) . .
C7 N3 Co1 126.08(17) . .
C9 N3 Co1 125.78(18) . .
C7 N4 C8 107.6(2) . .
C7 N4 H4 126.2 . .
C8 N4 H4 126.2 . .
C13 O1 Co1 135.26(17) . .

loop_
_geom_bond_atom_site_label_1
_geom_bond_atom_site_label_2
_geom_bond_distance
_geom_bond_site_symmetry_2
Co1 O1 2.1118(17) .
Co1 O1 2.1118(17) 3_575
Co1 N1 2.125(2) 3_575
Co1 N1 2.125(2) .
Co1 N3 2.153(2) .
Co1 N3 2.153(2) 3_575
C1 N1 1.312(3) .
C1 N2 1.333(3) .
C1 H1 0.9300 .
C2 C3 1.362(3) .
C2 N2 1.375(3) .
C2 C4 1.455(3) .
C3 N1 1.368(3) .
C3 H3 0.9300 .
C4 C5 1.390(3) .
C4 C6 1.390(3) 3_665
C5 C6 1.373(3) .
C5 H5 0.9300 .
C6 C4 1.390(3) 3_665
C6 H6 0.9300 .
C7 N3 1.312(3) .
C7 N4 1.347(3) .
C7 H7 0.9300 .
C8 C9 1.360(4) .
C8 N4 1.376(3) .
C8 C10 1.454(3) .
C9 N3 1.377(3) .
C9 H9 0.9300 .
C10 C11 1.385(3) .
C10 C12 1.390(3) 3_576
C11 C12 1.371(3) .
C11 H11 0.9300 .
C12 C10 1.390(3) 3_576
C12 H12 0.9300 .
C13 O1 1.237(3) .
C13 O2 1.238(3) .
C13 H13 0.9300 .
N2 H2 0.8600 .
N4 H4 0.8600 .

loop_
_geom_torsion_atom_site_label_1
_geom_torsion_atom_site_label_2
_geom_torsion_atom_site_label_3
_geom_torsion_atom_site_label_4
_geom_torsion
_geom_torsion_site_symmetry_1
_geom_torsion_site_symmetry_4
N2 C2 C3 N1 -1.0(3) . .
C4 C2 C3 N1 172.1(3) . .
C3 C2 C4 C5 7.5(4) . .
N2 C2 C4 C5 179.5(2) . .
C3 C2 C4 C6 -168.4(3) . 3_665
N2 C2 C4 C6 3.6(4) . 3_665
C6 C4 C5 C6 -0.3(4) 3_665 .
C2 C4 C5 C6 -176.4(2) . .
C4 C5 C6 C4 0.3(5) . 3_665
N4 C8 C9 N3 -1.0(3) . .
C10 C8 C9 N3 177.1(3) . .
C9 C8 C10 C11 -166.1(3) . .
N4 C8 C10 C11 11.6(4) . .
C9 C8 C10 C12 12.3(4) . 3_576
N4 C8 C10 C12 -170.0(2) . 3_576
C12 C10 C11 C12 0.2(4) 3_576 .
C8 C10 C11 C12 178.7(2) . .
C10 C11 C12 C10 -0.2(4) . 3_576
N2 C1 N1 C3 -0.9(3) . .
N2 C1 N1 Co1 169.26(17) . .
C2 C3 N1 C1 1.1(3) . .
C2 C3 N1 Co1 -169.08(17) . .
O1 Co1 N1 C1 62.2(2) . .
O1 Co1 N1 C1 -117.8(2) 3_575 .
N3 Co1 N1 C1 -25.8(2) . .
N3 Co1 N1 C1 154.2(2) 3_575 .
O1 Co1 N1 C3 -129.8(2) . .
O1 Co1 N1 C3 50.2(2) 3_575 .
N3 Co1 N1 C3 142.2(2) . .
N3 Co1 N1 C3 -37.8(2) 3_575 .
N1 C1 N2 C2 0.3(3) . .
C3 C2 N2 C1 0.4(3) . .
C4 C2 N2 C1 -173.4(2) . .
N4 C7 N3 C9 -0.5(3) . .
N4 C7 N3 Co1 159.26(18) . .
C8 C9 N3 C7 0.9(3) . .
C8 C9 N3 Co1 -158.92(18) . .
O1 Co1 N3 C7 -162.3(2) . .
O1 Co1 N3 C7 17.7(2) 3_575 .
N1 Co1 N3 C7 110.2(2) 3_575 .
N1 Co1 N3 C7 -69.8(2) . .
O1 Co1 N3 C9 -6.7(2) . .
O1 Co1 N3 C9 173.3(2) 3_575 .
N1 Co1 N3 C9 -94.2(2) 3_575 .
N1 Co1 N3 C9 85.8(2) . .
N3 C7 N4 C8 -0.1(3) . .
C9 C8 N4 C7 0.6(3) . .
C10 C8 N4 C7 -177.6(2) . .
O2 C13 O1 Co1 -154.9(2) . .
N1 Co1 O1 C13 -175.0(3) 3_575 .
N1 Co1 O1 C13 5.0(3) . .
N3 Co1 O1 C13 92.8(2) . .
N3 Co1 O1 C13 -87.2(2) 3_575 .
